data_1509928
loop_
_publ_author_name
'Schaefer, H.'
'Doerrscheidt, W.'

_publ_section_title
;
 Beitraege zu den Stabilitaetskriterien der (Al B2)-Struktur
;
_journal_name_full 'Journal of the Less-Common Metals'
_journal_page_first 69
_journal_page_last 79
_journal_paper_doi 10.1016/0022-5088(81)90115-6
_journal_volume 78
_journal_year 1981
_chemical_formula_sum 'Ag5 Si9 Sr8'
_chemical_name_systematic 'Sr8 Ag5 Si9'
_space_group_IT_number 21
_symmetry_space_group_name_Hall 'C 2 2'
_symmetry_space_group_name_H-M 'C 2 2 2'
_cell_angle_alpha 90
_cell_angle_beta 90
_cell_angle_gamma 90
_cell_formula_units_Z 4
_cell_length_a 8.48
_cell_length_b 14.69
_cell_length_c 18.4
_cell_volume 2292.110
_citation_journal_id_ASTM JCOMAH
_cod_data_source_file silver3-x_221.cif
_cod_data_source_block Ag5Si9Sr8
_cod_original_cell_volume 2292.11
_cod_database_code 1509928

loop_
_symmetry_equiv_pos_as_xyz
x,y,z
-x,-y,z
x,-y,-z
-x,y,-z
x+1/2,y+1/2,z
-x+1/2,-y+1/2,z
x+1/2,-y+1/2,-z
-x+1/2,y+1/2,-z

loop_
_atom_site_label
_atom_site_type_symbol
_atom_site_fract_x
_atom_site_fract_y
_atom_site_fract_z
_atom_site_occupancy
_atom_site_U_iso_or_equiv
Sr7 Sr 0.25 0.25 0.6217 1 0.0
Sr8 Sr 0.25 0.25 0.8744 1 0.0
Ag4 Ag 0 0.1633 0 0.5 0.0
Sr6 Sr 0.25 0.25 0.3734 1 0.0
Si1 Si 0.242 0.0794 0.0011 1 0.0
Ag2 Ag 0.2497 0.0828 0.2493 1 0.0
Sr1 Sr 0 0 0.1243 1 0.0
Sr3 Sr 0 0.5 0.1242 1 0.0
Ag6 Ag 0.2479 0.0849 0.4993 0.25 0.0
Ag3 Ag 0.9872 0.1694 0.245 0.25 0.0
Si2 Si 0.254 0.092 0.7565 1 0.0
Si4 Si 0 0.1633 0 0.5 0.0
Sr5 Sr 0.25 0.25 0.1225 1 0.0
Sr2 Sr 0 0 0.3765 1 0.0
Sr4 Sr 0 0.5 0.3758 1 0.0
Si6 Si 0.2479 0.0849 0.4993 0.75 0.0
Si3 Si 0.9872 0.1694 0.245 0.75 0.0
Si7 Si 0.996 0.327 0.2426 0.5 0.0
Si5 Si 0 0.3345 0.5 0.5 0.0
Ag5 Ag 0 0.3345 0.5 0.5 0.0
Ag1 Ag 0 0.3328 0 1 0.0
